data_7048301
loop_
_publ_author_name
'Sato, Naoto'
'Tochigi, Kazuma'
'Kuroda, Yoshiyuki'
'Wada, Hiroaki'
'Shimojima, Atsushi'
'Kuroda, Kazuyuki'

_publ_section_title
;
 Synthesis and crystal structure of double-three ring (D3R)-type cage
 siloxanes modified with dimethylsilanol groups.
;
_journal_issue 6
_journal_name_full 'Dalton transactions (Cambridge, England : 2003)'
_journal_page_first 1969
_journal_page_last 1975
_journal_paper_doi 10.1039/c8dt04244f
_journal_volume 48
_journal_year 2019
_chemical_formula_moiety 'C15 H48 O18 Si12'
_chemical_formula_sum 'C15 H48 O18 Si12'
_chemical_formula_weight 853.56
_space_group_crystal_system monoclinic
_space_group_IT_number 15
_space_group_name_Hall '-C 2yc'
_space_group_name_H-M_alt 'C 1 2/c 1'
_symmetry_space_group_name_Hall '-C 2yc'
_symmetry_space_group_name_H-M 'C 1 2/c 1'
_atom_sites_solution_hydrogens geom
_atom_sites_solution_primary direct
_atom_sites_solution_secondary difmap
_audit_update_record
;
2018-10-24 deposited with the CCDC.
2018-12-03 downloaded from the CCDC.
;
_cell_angle_alpha 90.0000
_cell_angle_beta 101.415(7)
_cell_angle_gamma 90.0000
_cell_formula_units_Z 4
_cell_length_a 19.8884(4)
_cell_length_b 14.1218(3)
_cell_length_c 16.2519(3)
_cell_measurement_reflns_used 21099
_cell_measurement_temperature 123
_cell_measurement_theta_max 68.38
_cell_measurement_theta_min 3.87
_cell_volume 4474.22(19)
_computing_cell_refinement 'RAPID AUTO'
_computing_data_collection 'RAPID AUTO (Rigaku, ????)'
_computing_data_reduction 'RAPID AUTO'
_computing_molecular_graphics 'CrystalStructure 4.2.4'
_computing_publication_material 'CrystalStructure 4.2.4 (Rigaku, 2016)'
_computing_structure_refinement 'SHELXL Version 2014/6 (Sheldrick, 2008)'
_computing_structure_solution 'SHELXT Version 2014/4 (Sheldrick, 2014)'
_diffrn_ambient_temperature 123
_diffrn_detector_area_resol_mean 10.000
_diffrn_measured_fraction_theta_full 0.994
_diffrn_measured_fraction_theta_max 0.993
_diffrn_measurement_device_type 'Rigaku R-AXIS RAPID'
_diffrn_measurement_method \w
_diffrn_radiation_type 'Cu K\a'
_diffrn_radiation_wavelength 1.54187
_diffrn_reflns_av_R_equivalents 0.0746
_diffrn_reflns_Laue_measured_fraction_full 0.994
_diffrn_reflns_Laue_measured_fraction_max 0.993
_diffrn_reflns_limit_h_max 23
_diffrn_reflns_limit_h_min -23
_diffrn_reflns_limit_k_max 16
_diffrn_reflns_limit_k_min -16
_diffrn_reflns_limit_l_max 18
_diffrn_reflns_limit_l_min -19
_diffrn_reflns_number 25058
_diffrn_reflns_point_group_measured_fraction_full 0.994
_diffrn_reflns_point_group_measured_fraction_max 0.993
_diffrn_reflns_theta_full 67.687
_diffrn_reflns_theta_max 68.243
_diffrn_reflns_theta_min 3.865
_diffrn_standards_number 0
_exptl_absorpt_coefficient_mu 3.802
_exptl_absorpt_correction_T_max 0.467
_exptl_absorpt_correction_T_min 0.293
_exptl_absorpt_correction_type numerical
_exptl_absorpt_process_details 'NUMABS (Rigaku, 1999)'
_exptl_crystal_colour colorless
_exptl_crystal_density_diffrn 1.267
_exptl_crystal_density_method 'not measured'
_exptl_crystal_description needle
_exptl_crystal_F_000 1800.00
_exptl_crystal_size_max 0.400
_exptl_crystal_size_mid 0.200
_exptl_crystal_size_min 0.200
_refine_diff_density_max 0.74
_refine_diff_density_min -0.50
_refine_ls_extinction_method none
_refine_ls_goodness_of_fit_ref 1.098
_refine_ls_hydrogen_treatment constr
_refine_ls_number_parameters 232
_refine_ls_number_reflns 4061
_refine_ls_number_restraints 384
_refine_ls_R_factor_all 0.1058
_refine_ls_R_factor_gt 0.0831
_refine_ls_shift/su_max 0.000
_refine_ls_structure_factor_coef Fsqd
_refine_ls_weighting_details 'w = 1/[\s^2^(Fo^2^)+(0.0949P)^2^+27.5000P] where P=(Fo^2^+2Fc^2^)/3'
_refine_ls_weighting_scheme calc
_refine_ls_wR_factor_gt 0.2268
_refine_ls_wR_factor_ref 0.2426
_reflns_Friedel_coverage 0.000
_reflns_number_gt 3019
_reflns_number_total 4061
_reflns_threshold_expression F^2^>2.0\s(F^2^)
_cod_data_source_file c8dt04244f2.cif
_cod_data_source_block 6
_cod_depositor_comments 'Adding full bibliography for 7048300--7048301.cif.'
_cod_original_cell_volume 4474.2(2)
_cod_database_code 7048301
_shelxl_version_number 2014/6

loop_
_space_group_symop_operation_xyz
'x, y, z'
'-x, y, -z+1/2'
'x+1/2, y+1/2, z'
'-x+1/2, y+1/2, -z+1/2'
'-x, -y, -z'
'x, -y, z-1/2'
'-x+1/2, -y+1/2, -z'
'x+1/2, -y+1/2, z-1/2'

loop_
_atom_site_label
_atom_site_type_symbol
_atom_site_fract_x
_atom_site_fract_y
_atom_site_fract_z
_atom_site_U_iso_or_equiv
_atom_site_adp_type
_atom_site_occupancy
_atom_site_site_symmetry_order
_atom_site_calc_flag
_atom_site_refinement_flags_posn
_atom_site_refinement_flags_adp
_atom_site_refinement_flags_occupancy
_atom_site_disorder_assembly
_atom_site_disorder_group
Si1 Si 0.43857(8) 0.40831(12) 0.67331(9) 0.0476(4) Uani 1 1 d . U . . .
Si2 Si 0.48842(9) 0.22549(12) 0.61414(10) 0.0542(5) Uani 1 1 d . U . . .
Si3 Si 0.34409(8) 0.49650(14) 0.51867(10) 0.0575(5) Uani 1 1 d . U . . .
Si4 Si 0.61128(9) 0.22706(14) 0.76552(11) 0.0601(5) Uani 1 1 d . U . . .
Si5 Si 0.55122(12) 0.19666(16) 0.45883(13) 0.0768(6) Uani 1 1 d . U . . .
O7 O 0.5568(2) 0.1968(3) 0.6810(3) 0.0599(11) Uani 1 1 d . U . . .
O8 O 0.3900(2) 0.4798(3) 0.6122(2) 0.0633(11) Uani 1 1 d . U . . .
O9 O 0.4980(2) 0.1960(3) 0.5216(3) 0.0678(12) Uani 1 1 d . U . . .
O10 O 0.3080(2) 0.6008(4) 0.5191(3) 0.0797(14) Uani 1 1 d . U . . .
H10 H 0.2849 0.6026 0.5570 0.119 Uiso 1 1 calc R U . . .
O11 O 0.6247(3) 0.2429(4) 0.5076(3) 0.0814(14) Uani 1 1 d . U . . .
H11 H 0.6176 0.2969 0.5260 0.122 Uiso 1 1 calc R U . . .
O12 O 0.6874(2) 0.1994(4) 0.7547(3) 0.0833(15) Uani 1 1 d . U . . .
O13 O 0.7163(3) 0.1433(5) 0.6118(3) 0.107(2) Uani 1 1 d . U . . .
H13A H 0.6799 0.1749 0.5993 0.161 Uiso 0.657(10) 1 calc R U P A 1
H13B H 0.6753 0.1599 0.5948 0.161 Uiso 0.343(10) 1 calc R U P A 2
O14 O 0.39182(18) 0.3415(3) 0.7209(2) 0.0526(10) Uani 1 1 d . U . . .
O15 O 0.47758(18) 0.3398(3) 0.6176(2) 0.0474(9) Uani 1 1 d . U . . .
C16 C 0.4135(4) 0.1696(5) 0.6431(4) 0.0646(17) Uani 1 1 d . U . . .
H16A H 0.4237 0.1020 0.6562 0.078 Uiso 1 1 calc R U . . .
H16B H 0.3744 0.1726 0.5948 0.078 Uiso 1 1 calc R U . . .
C17 C 0.4004(4) 0.4988(6) 0.4421(4) 0.075(2) Uani 1 1 d . U . . .
H17A H 0.3729 0.5089 0.3857 0.113 Uiso 1 1 calc R U . . .
H17B H 0.4337 0.5504 0.4559 0.113 Uiso 1 1 calc R U . . .
H17C H 0.4249 0.4384 0.4437 0.113 Uiso 1 1 calc R U . . .
C18 C 0.2778(4) 0.4069(7) 0.4991(5) 0.099(3) Uani 1 1 d . U . . .
H18A H 0.2496 0.4161 0.4430 0.149 Uiso 1 1 calc R U . . .
H18B H 0.2989 0.3440 0.5026 0.149 Uiso 1 1 calc R U . . .
H18C H 0.2488 0.4122 0.5412 0.149 Uiso 1 1 calc R U . . .
C19 C 0.5170(5) 0.2771(7) 0.3717(5) 0.105(3) Uani 1 1 d . U . . .
H19A H 0.5484 0.2790 0.3323 0.157 Uiso 1 1 calc R U . . .
H19B H 0.4720 0.2544 0.3426 0.157 Uiso 1 1 calc R U . . .
H19C H 0.5123 0.3408 0.3938 0.157 Uiso 1 1 calc R U . . .
C21 C 0.5658(7) 0.0769(8) 0.4301(8) 0.148(4) Uani 1 1 d . U . . .
H21A H 0.5981 0.0763 0.3918 0.223 Uiso 1 1 calc R U . . .
H21B H 0.5848 0.0404 0.4806 0.223 Uiso 1 1 calc R U . . .
H21C H 0.5222 0.0485 0.4021 0.223 Uiso 1 1 calc R U . . .
C23 C 0.5000 0.4755(6) 0.7500 0.0508(18) Uani 1 2 d S TU P . .
H23A H 0.4737 0.5171 0.7812 0.061 Uiso 0.5 1 calc R U P . .
H23B H 0.5263 0.5171 0.7188 0.061 Uiso 0.5 1 calc R U P . .
Si6A Si 0.7370(2) 0.1306(4) 0.7144(2) 0.0821(17) Uani 0.657(10) 1 d . U P A 1
C20A C 0.8262(7) 0.1760(13) 0.7525(12) 0.100(4) Uani 0.657(10) 1 d . U P A 1
H20A H 0.8587 0.1365 0.7297 0.150 Uiso 0.657(10) 1 calc R U P A 1
H20B H 0.8293 0.2415 0.7337 0.150 Uiso 0.657(10) 1 calc R U P A 1
H20C H 0.8373 0.1737 0.8139 0.150 Uiso 0.657(10) 1 calc R U P A 1
C22A C 0.7244(8) 0.0066(11) 0.7424(8) 0.106(4) Uani 0.657(10) 1 d . U P A 1
H22A H 0.7549 -0.0342 0.7175 0.159 Uiso 0.657(10) 1 calc R U P A 1
H22B H 0.7351 -0.0003 0.8036 0.159 Uiso 0.657(10) 1 calc R U P A 1
H22C H 0.6766 -0.0117 0.7210 0.159 Uiso 0.657(10) 1 calc R U P A 1
Si6B Si 0.7501(4) 0.2028(13) 0.7047(6) 0.113(3) Uani 0.343(10) 1 d . U P A 2
C20B C 0.8182(17) 0.119(3) 0.752(2) 0.115(9) Uani 0.343(10) 1 d . U P A 2
H20D H 0.8558 0.1216 0.7208 0.173 Uiso 0.343(10) 1 calc R U P A 2
H20E H 0.8355 0.1357 0.8105 0.173 Uiso 0.343(10) 1 calc R U P A 2
H20F H 0.7994 0.0544 0.7485 0.173 Uiso 0.343(10) 1 calc R U P A 2
C22B C 0.7749(17) 0.324(3) 0.693(2) 0.148(9) Uani 0.343(10) 1 d . U P A 2
H22D H 0.8129 0.3261 0.6632 0.222 Uiso 0.343(10) 1 calc R U P A 2
H22E H 0.7358 0.3595 0.6619 0.222 Uiso 0.343(10) 1 calc R U P A 2
H22F H 0.7896 0.3525 0.7491 0.222 Uiso 0.343(10) 1 calc R U P A 2

loop_
_atom_site_aniso_label
_atom_site_aniso_U_11
_atom_site_aniso_U_22
_atom_site_aniso_U_33
_atom_site_aniso_U_23
_atom_site_aniso_U_13
_atom_site_aniso_U_12
Si1 0.0448(8) 0.0617(10) 0.0376(8) -0.0007(7) 0.0112(6) 0.0020(7)
Si2 0.0638(10) 0.0611(10) 0.0443(9) -0.0084(7) 0.0268(7) -0.0050(8)
Si3 0.0440(8) 0.0870(13) 0.0430(9) 0.0029(8) 0.0123(7) 0.0039(8)
Si4 0.0562(10) 0.0788(13) 0.0522(10) 0.0068(8) 0.0273(8) 0.0194(8)
Si5 0.0977(15) 0.0843(14) 0.0597(12) -0.0056(10) 0.0430(11) 0.0109(11)
O7 0.070(2) 0.061(3) 0.056(2) -0.0042(19) 0.0299(19) 0.0060(19)
O8 0.066(2) 0.077(3) 0.045(2) 0.0017(19) 0.0060(18) 0.012(2)
O9 0.082(3) 0.081(3) 0.047(2) -0.014(2) 0.031(2) -0.002(2)
O10 0.074(3) 0.104(4) 0.070(3) 0.016(3) 0.036(2) 0.032(3)
O11 0.076(3) 0.094(4) 0.078(3) 0.011(3) 0.024(2) 0.015(3)
O12 0.063(3) 0.122(4) 0.072(3) 0.008(3) 0.031(2) 0.039(3)
O13 0.087(3) 0.169(5) 0.073(3) 0.026(3) 0.035(3) 0.063(4)
O14 0.044(2) 0.071(3) 0.048(2) -0.0046(18) 0.0197(17) -0.0009(18)
O15 0.050(2) 0.055(2) 0.042(2) -0.0006(16) 0.0222(16) -0.0021(16)
C16 0.080(4) 0.067(4) 0.054(4) -0.009(3) 0.029(3) -0.019(3)
C17 0.065(4) 0.107(6) 0.059(4) -0.007(4) 0.026(3) -0.002(4)
C18 0.081(5) 0.139(7) 0.079(5) -0.002(5) 0.018(4) -0.030(5)
C19 0.098(6) 0.144(8) 0.075(5) 0.021(5) 0.023(4) -0.011(5)
C21 0.183(10) 0.112(6) 0.175(10) -0.040(6) 0.097(9) 0.014(6)
C23 0.059(4) 0.053(4) 0.043(4) 0.000 0.017(3) 0.000
Si6A 0.069(2) 0.125(4) 0.0589(18) 0.018(2) 0.0299(15) 0.045(2)
C20A 0.069(6) 0.132(11) 0.106(9) 0.018(9) 0.033(5) 0.042(6)
C22A 0.117(10) 0.125(7) 0.077(8) 0.014(6) 0.022(7) 0.039(6)
Si6B 0.077(4) 0.180(9) 0.093(5) 0.034(5) 0.045(4) 0.043(5)
C20B 0.086(11) 0.180(18) 0.087(13) 0.016(13) 0.035(9) 0.055(12)
C22B 0.124(17) 0.182(12) 0.15(2) 0.035(10) 0.056(15) 0.030(10)

loop_
_atom_type_symbol
_atom_type_description
_atom_type_scat_dispersion_real
_atom_type_scat_dispersion_imag
_atom_type_scat_source
C C 0.0181 0.0091
;
International Tables for Crystallography
(Vol. C, Tables 4.2.6.8 and 6.1.1.4)
;
H H 0.0000 0.0000
;
International Tables for Crystallography
(Vol. C, Table 6.1.1.4)
;
O O 0.0492 0.0322
;
International Tables for Crystallography
(Vol. C, Tables 4.2.6.8 and 6.1.1.4)
;
Si Si 0.2541 0.3302
;
International Tables for Crystallography
(Vol. C, Tables 4.2.6.8 and 6.1.1.4)
;

loop_
_geom_angle_atom_site_label_1
_geom_angle_atom_site_label_2
_geom_angle_atom_site_label_3
_geom_angle
_geom_angle_site_symmetry_1
_geom_angle_site_symmetry_3
O8 Si1 O15 109.0(2) . .
O8 Si1 O14 109.3(2) . .
O15 Si1 O14 107.5(2) . .
O8 Si1 C23 109.6(3) . .
O15 Si1 C23 111.16(19) . .
O14 Si1 C23 110.20(19) . .
O9 Si2 O7 108.9(2) . .
O9 Si2 O15 109.3(2) . .
O7 Si2 O15 108.9(2) . .
O9 Si2 C16 112.5(3) . .
O7 Si2 C16 109.9(3) . .
O15 Si2 C16 107.4(3) . .
O8 Si3 O10 107.0(3) . .
O8 Si3 C18 108.5(3) . .
O10 Si3 C18 108.9(4) . .
O8 Si3 C17 109.3(3) . .
O10 Si3 C17 108.3(3) . .
C18 Si3 C17 114.6(4) . .
O12 Si4 O7 109.1(3) . .
O12 Si4 O14 108.5(3) . 2_656
O7 Si4 O14 109.7(2) . 2_656
O12 Si4 C16 112.9(3) . 2_656
O7 Si4 C16 109.0(3) . 2_656
O14 Si4 C16 107.7(3) 2_656 2_656
O9 Si5 O11 109.2(3) . .
O9 Si5 C21 108.6(4) . .
O11 Si5 C21 109.0(5) . .
O9 Si5 C19 107.6(4) . .
O11 Si5 C19 106.4(4) . .
C21 Si5 C19 115.9(6) . .
Si2 O7 Si4 146.3(3) . .
Si1 O8 Si3 146.1(3) . .
Si2 O9 Si5 143.7(3) . .
Si3 O10 H10 109.5 . .
Si5 O11 H11 109.5 . .
Si4 O12 Si6A 149.0(5) . .
Si4 O12 Si6B 152.2(5) . .
Si6A O13 H13A 109.5 . .
Si6B O13 H13B 109.5 . .
Si1 O14 Si4 132.8(2) . 2_656
Si1 O15 Si2 133.6(2) . .
Si2 C16 Si4 112.3(3) . 2_656
Si2 C16 H16A 109.2 . .
Si4 C16 H16A 109.2 2_656 .
Si2 C16 H16B 109.2 . .
Si4 C16 H16B 109.2 2_656 .
H16A C16 H16B 107.9 . .
Si3 C17 H17A 109.5 . .
Si3 C17 H17B 109.5 . .
H17A C17 H17B 109.5 . .
Si3 C17 H17C 109.5 . .
H17A C17 H17C 109.5 . .
H17B C17 H17C 109.5 . .
Si3 C18 H18A 109.5 . .
Si3 C18 H18B 109.5 . .
H18A C18 H18B 109.5 . .
Si3 C18 H18C 109.5 . .
H18A C18 H18C 109.5 . .
H18B C18 H18C 109.5 . .
Si5 C19 H19A 109.5 . .
Si5 C19 H19B 109.5 . .
H19A C19 H19B 109.5 . .
Si5 C19 H19C 109.5 . .
H19A C19 H19C 109.5 . .
H19B C19 H19C 109.5 . .
Si5 C21 H21A 109.5 . .
Si5 C21 H21B 109.5 . .
H21A C21 H21B 109.5 . .
Si5 C21 H21C 109.5 . .
H21A C21 H21C 109.5 . .
H21B C21 H21C 109.5 . .
Si1 C23 Si1 117.5(4) . 2_656
Si1 C23 H23A 107.9 . .
Si1 C23 H23A 107.9 2_656 .
Si1 C23 H23B 107.9 . .
Si1 C23 H23B 107.9 2_656 .
H23A C23 H23B 107.2 . .
O12 Si6A O13 107.2(3) . .
O12 Si6A C22A 110.4(6) . .
O13 Si6A C22A 109.6(6) . .
O12 Si6A C20A 106.0(7) . .
O13 Si6A C20A 109.2(7) . .
C22A Si6A C20A 114.2(7) . .
Si6A C20A H20A 109.5 . .
Si6A C20A H20B 109.5 . .
H20A C20A H20B 109.5 . .
Si6A C20A H20C 109.5 . .
H20A C20A H20C 109.5 . .
H20B C20A H20C 109.5 . .
Si6A C22A H22A 109.5 . .
Si6A C22A H22B 109.5 . .
H22A C22A H22B 109.5 . .
Si6A C22A H22C 109.5 . .
H22A C22A H22C 109.5 . .
H22B C22A H22C 109.5 . .
O12 Si6B O13 102.5(7) . .
O12 Si6B C22B 109.5(13) . .
O13 Si6B C22B 115.9(14) . .
O12 Si6B C20B 110.4(14) . .
O13 Si6B C20B 100.0(15) . .
C22B Si6B C20B 117.3(19) . .
Si6B C20B H20D 109.5 . .
Si6B C20B H20E 109.5 . .
H20D C20B H20E 109.5 . .
Si6B C20B H20F 109.5 . .
H20D C20B H20F 109.5 . .
H20E C20B H20F 109.5 . .
Si6B C22B H22D 109.5 . .
Si6B C22B H22E 109.5 . .
H22D C22B H22E 109.5 . .
Si6B C22B H22F 109.5 . .
H22D C22B H22F 109.5 . .
H22E C22B H22F 109.5 . .

loop_
_geom_bond_atom_site_label_1
_geom_bond_atom_site_label_2
_geom_bond_distance
_geom_bond_site_symmetry_2
Si1 O8 1.599(4) .
Si1 O15 1.624(4) .
Si1 O14 1.624(4) .
Si1 C23 1.829(5) .
Si2 O9 1.608(4) .
Si2 O7 1.615(5) .
Si2 O15 1.631(4) .
Si2 C16 1.829(6) .
Si3 O8 1.628(4) .
Si3 O10 1.639(5) .
Si3 C18 1.810(8) .
Si3 C17 1.833(6) .
Si4 O12 1.606(4) .
Si4 O7 1.629(5) .
Si4 O14 1.634(5) 2_656
Si4 C16 1.843(6) 2_656
Si5 O9 1.609(4) .
Si5 O11 1.654(6) .
Si5 C21 1.794(10) .
Si5 C19 1.837(9) .
O10 H10 0.8400 .
O11 H11 0.8400 .
O12 Si6A 1.612(5) .
O12 Si6B 1.619(9) .
O13 Si6A 1.646(6) .
O13 Si6B 1.743(14) .
O13 H13A 0.8400 .
O13 H13B 0.8400 .
O14 Si4 1.634(5) 2_656
C16 Si4 1.843(6) 2_656
C16 H16A 0.9900 .
C16 H16B 0.9900 .
C17 H17A 0.9800 .
C17 H17B 0.9800 .
C17 H17C 0.9800 .
C18 H18A 0.9800 .
C18 H18B 0.9800 .
C18 H18C 0.9800 .
C19 H19A 0.9800 .
C19 H19B 0.9800 .
C19 H19C 0.9800 .
C21 H21A 0.9800 .
C21 H21B 0.9800 .
C21 H21C 0.9800 .
C23 Si1 1.829(5) 2_656
C23 H23A 0.9900 .
C23 H23B 0.9900 .
Si6A C22A 1.839(16) .
Si6A C20A 1.872(18) .
C20A H20A 0.9800 .
C20A H20B 0.9800 .
C20A H20C 0.9800 .
C22A H22A 0.9800 .
C22A H22B 0.9800 .
C22A H22C 0.9800 .
Si6B C22B 1.80(4) .
Si6B C20B 1.85(4) .
C20B H20D 0.9800 .
C20B H20E 0.9800 .
C20B H20F 0.9800 .
C22B H22D 0.9800 .
C22B H22E 0.9800 .
C22B H22F 0.9800 .

loop_
_geom_hbond_atom_site_label_D
_geom_hbond_atom_site_label_H
_geom_hbond_atom_site_label_A
_geom_hbond_site_symmetry_A
_geom_hbond_distance_DA
_geom_hbond_distance_DH
_geom_hbond_distance_HA
_geom_hbond_angle_DHA
_geom_hbond_publ_flag
O10 H10 O13 3_455 2.654(8) 0.840 1.861 157.0 no
O11 H11 O10 5_666 2.660(8) 0.840 2.289 107.1 no
O13 H13A O11 . 2.635(7) 0.840 1.924 141.7 no
O13 H13B O11 . 2.635(7) 0.840 1.958 137.0 no

loop_
_geom_torsion_atom_site_label_1
_geom_torsion_atom_site_label_2
_geom_torsion_atom_site_label_3
_geom_torsion_atom_site_label_4
_geom_torsion
_geom_torsion_site_symmetry_1
_geom_torsion_site_symmetry_4
O9 Si2 O7 Si4 140.6(5) . .
O15 Si2 O7 Si4 21.5(6) . .
C16 Si2 O7 Si4 -95.8(5) . .
O12 Si4 O7 Si2 -140.0(5) . .
O14 Si4 O7 Si2 -21.3(6) 2_656 .
C16 Si4 O7 Si2 96.3(5) 2_656 .
O15 Si1 O8 Si3 28.8(6) . .
O14 Si1 O8 Si3 -88.5(6) . .
C23 Si1 O8 Si3 150.6(5) . .
O10 Si3 O8 Si1 177.2(5) . .
C18 Si3 O8 Si1 59.8(7) . .
C17 Si3 O8 Si1 -65.7(6) . .
O7 Si2 O9 Si5 -43.6(6) . .
O15 Si2 O9 Si5 75.3(6) . .
C16 Si2 O9 Si5 -165.6(5) . .
O11 Si5 O9 Si2 1.9(7) . .
C21 Si5 O9 Si2 120.6(7) . .
C19 Si5 O9 Si2 -113.2(6) . .
O7 Si4 O12 Si6A -30.0(8) . .
O14 Si4 O12 Si6A -149.4(7) 2_656 .
C16 Si4 O12 Si6A 91.4(8) 2_656 .
O7 Si4 O12 Si6B 54.7(15) . .
O14 Si4 O12 Si6B -64.7(15) 2_656 .
C16 Si4 O12 Si6B 176.1(15) 2_656 .
O8 Si1 O14 Si4 130.4(3) . 2_656
O15 Si1 O14 Si4 12.2(4) . 2_656
C23 Si1 O14 Si4 -109.0(4) . 2_656
O8 Si1 O15 Si2 -130.7(3) . .
O14 Si1 O15 Si2 -12.3(4) . .
C23 Si1 O15 Si2 108.4(4) . .
O9 Si2 O15 Si1 152.6(3) . .
O7 Si2 O15 Si1 -88.5(4) . .
C16 Si2 O15 Si1 30.4(4) . .
O9 Si2 C16 Si4 -164.3(3) . 2_656
O7 Si2 C16 Si4 74.2(4) . 2_656
O15 Si2 C16 Si4 -44.0(5) . 2_656
O8 Si1 C23 Si1 -179.74(19) . 2_656
O15 Si1 C23 Si1 -59.16(17) . 2_656
O14 Si1 C23 Si1 59.94(17) . 2_656
Si4 O12 Si6A O13 63.4(9) . .
Si4 O12 Si6A C22A -55.9(9) . .
Si4 O12 Si6A C20A 179.9(8) . .
Si4 O12 Si6B O13 -65.5(19) . .
Si4 O12 Si6B C22B 58(2) . .
Si4 O12 Si6B C20B -171.2(16) . .
